data_7227424
loop_
_publ_author_name
'Yao, Binling'
'Gu, Bin'
'Su, Meihui'
'Li, Guoliang'
'Ma, Yue'
'Li, Licun'
'Wang, Qinglun'
'Cheng, Peng'
'Zhang, Xuan'

_publ_section_title
;
 Single-molecule magnet behavior in a mononuclear dysprosium(iii) complex
 with 1-methylimidazole
;
_journal_issue 5
_journal_name_full 'RSC Adv.'
_journal_page_first 2766
_journal_paper_doi 10.1039/C6RA25038F
_journal_volume 7
_journal_year 2017
_chemical_formula_moiety 'C23 H15 Tb F18 N4 O6'
_chemical_formula_sum 'C23 H15 F18 N4 O6 Tb'
_chemical_formula_weight 944.32
_space_group_crystal_system monoclinic
_space_group_IT_number 15
_space_group_name_Hall '-C 2yc'
_space_group_name_H-M_alt 'C 1 2/c 1'
_symmetry_space_group_name_Hall '-C 2yc'
_symmetry_space_group_name_H-M 'C 1 2/c 1'
_atom_sites_solution_hydrogens geom
_audit_creation_method SHELXL-2014/7
_audit_update_record
;
2016-11-09 deposited with the CCDC.
2016-12-21 downloaded from the CCDC.
;
_cell_angle_alpha 90
_cell_angle_beta 113.82(3)
_cell_angle_gamma 90
_cell_formula_units_Z 4
_cell_length_a 20.173(4)
_cell_length_b 10.666(2)
_cell_length_c 18.074(4)
_cell_measurement_reflns_used 6491
_cell_measurement_temperature 113(2)
_cell_measurement_theta_max 27.8904
_cell_measurement_theta_min 2.0476
_cell_volume 3557.6(15)
_computing_cell_refinement 'Bruker XSCANS'
_computing_data_collection 'CrystalClear (Rigaku Inc., 2008)'
_computing_data_reduction 'Bruker SHELXTL'
_computing_molecular_graphics SHELXL-2014/7
_computing_publication_material SHELXL-2014/7
_computing_structure_refinement 'SHELXL-2014/7 (Sheldrick, 2014)'
_computing_structure_solution 'SHELXL-2014/7 (Sheldrick, 2014)'
_diffrn_ambient_temperature 113(2)
_diffrn_measured_fraction_theta_full 0.998
_diffrn_measured_fraction_theta_max 0.998
_diffrn_measurement_device_type 'CCD area detector'
_diffrn_radiation_type MoK\a
_diffrn_radiation_wavelength 0.71073
_diffrn_reflns_av_R_equivalents 0.0547
_diffrn_reflns_av_unetI/netI 0.0422
_diffrn_reflns_Laue_measured_fraction_full 0.998
_diffrn_reflns_Laue_measured_fraction_max 0.998
_diffrn_reflns_limit_h_max 23
_diffrn_reflns_limit_h_min -23
_diffrn_reflns_limit_k_max 12
_diffrn_reflns_limit_k_min -12
_diffrn_reflns_limit_l_max 21
_diffrn_reflns_limit_l_min -20
_diffrn_reflns_number 13681
_diffrn_reflns_point_group_measured_fraction_full 0.998
_diffrn_reflns_point_group_measured_fraction_max 0.998
_diffrn_reflns_theta_full 25.005
_diffrn_reflns_theta_max 25.005
_diffrn_reflns_theta_min 2.205
_exptl_absorpt_coefficient_mu 2.122
_exptl_absorpt_correction_T_max 0.7020
_exptl_absorpt_correction_T_min 0.661
_exptl_absorpt_correction_type multi-scan
_exptl_absorpt_process_details sadabs
_exptl_crystal_colour Colorless
_exptl_crystal_density_diffrn 1.763
_exptl_crystal_description Prism
_exptl_crystal_F_000 1824
_exptl_crystal_size_max 0.200
_exptl_crystal_size_mid 0.200
_exptl_crystal_size_min 0.167
_refine_diff_density_max 2.165
_refine_diff_density_min -0.897
_refine_diff_density_rms 0.104
_refine_ls_extinction_coef 0.0097(6)
_refine_ls_extinction_expression Fc^*^=kFc[1+0.001xFc^2^\l^3^/sin(2\q)]^-1/4^
_refine_ls_extinction_method 'SHELXL-2014/7 (Sheldrick 2014'
_refine_ls_goodness_of_fit_ref 1.049
_refine_ls_hydrogen_treatment constr
_refine_ls_matrix_type full
_refine_ls_number_parameters 322
_refine_ls_number_reflns 3129
_refine_ls_number_restraints 220
_refine_ls_restrained_S_all 1.125
_refine_ls_R_factor_all 0.0469
_refine_ls_R_factor_gt 0.0428
_refine_ls_shift/su_max 0.001
_refine_ls_shift/su_mean 0.000
_refine_ls_structure_factor_coef Fsqd
_refine_ls_weighting_details 'w=1/[\s^2^(Fo^2^)+(0.0760P)^2^] where P=(Fo^2^+2Fc^2^)/3'
_refine_ls_weighting_scheme calc
_refine_ls_wR_factor_gt 0.1061
_refine_ls_wR_factor_ref 0.1108
_reflns_Friedel_coverage 0.000
_reflns_number_gt 2844
_reflns_number_total 3136
_reflns_threshold_expression 'I > 2\s(I)'
_cod_data_source_file c6ra25038f2.cif
_cod_data_source_block shelxl
_cod_depositor_comments
;
The following automatic conversions were performed:

'_exptl_absorpt_correction_type' value 'Multi-scan' changed to
'multi-scan' according to
/usr/data/users/saulius/crontab/automatic-downloads/rss-feeds/RSC/lib/dictionaries/cif_core.dic
dictionary named 'cif_core.dic' version 2.4.2 from 2011-04-26.

Automatic conversion script
Id: cif_fix_values 4268 2015-11-12 08:31:59Z antanas 
;
_cod_database_code 7227424
_shelx_shelxl_version_number 2014/7
_shelx_space_group_comment
;
The symmetry employed for this shelxl refinement is uniquely defined
by the following loop, which should always be used as a source of
symmetry information in preference to the above space-group names.
They are only intended as comments.
;
_shelx_estimated_absorpt_t_min 0.676
_shelx_estimated_absorpt_t_max 0.676

loop_
_space_group_symop_operation_xyz
'x, y, z'
'-x, y, -z+1/2'
'x+1/2, y+1/2, z'
'-x+1/2, y+1/2, -z+1/2'
'-x, -y, -z'
'x, -y, z-1/2'
'-x+1/2, -y+1/2, -z'
'x+1/2, -y+1/2, z-1/2'

loop_
_atom_site_label
_atom_site_type_symbol
_atom_site_fract_x
_atom_site_fract_y
_atom_site_fract_z
_atom_site_U_iso_or_equiv
_atom_site_adp_type
_atom_site_occupancy
_atom_site_site_symmetry_order
_atom_site_calc_flag
_atom_site_refinement_flags_posn
_atom_site_refinement_flags_adp
_atom_site_refinement_flags_occupancy
_atom_site_disorder_assembly
_atom_site_disorder_group
Tb1 Tb 1.0000 0.55155(2) 0.2500 0.0529(2) Uani 1 2 d S T P . .
F1 F 0.7285(10) 0.690(2) 0.0688(11) 0.187(6) Uani 0.518(15) 1 d . U P A 1
F2 F 0.7709(10) 0.7704(15) 0.1862(15) 0.202(7) Uani 0.518(15) 1 d D U P A 1
F3 F 0.7012(8) 0.6160(17) 0.1648(15) 0.183(5) Uani 0.518(15) 1 d D U P A 1
F1' F 0.6905(8) 0.598(2) 0.1051(16) 0.187(6) Uani 0.482(15) 1 d . U P A 2
F2' F 0.7636(11) 0.7608(18) 0.1094(16) 0.186(6) Uani 0.482(15) 1 d D U P A 2
F3' F 0.7640(11) 0.711(2) 0.2198(10) 0.200(6) Uani 0.482(15) 1 d D U P A 2
F4 F 0.7672(4) 0.2007(10) 0.1322(9) 0.172(4) Uani 0.736(13) 1 d D U P B 3
F5 F 0.8789(6) 0.1462(9) 0.1958(7) 0.154(4) Uani 0.736(13) 1 d D U P B 3
F6 F 0.8406(7) 0.1960(9) 0.0726(6) 0.165(4) Uani 0.736(13) 1 d D U P B 3
F4' F 0.7742(13) 0.207(3) 0.0773(16) 0.163(7) Uani 0.264(13) 1 d D U P B 4
F5' F 0.8464(17) 0.156(3) 0.2072(14) 0.149(7) Uani 0.264(13) 1 d D U P B 4
F6' F 0.8818(14) 0.162(2) 0.119(2) 0.151(6) Uani 0.264(13) 1 d D U P B 4
F7 F 1.0424(11) 0.8661(10) 0.0766(10) 0.141(4) Uani 0.61(2) 1 d D U P C 5
F8 F 1.0393(11) 1.0331(11) 0.1384(10) 0.127(4) Uani 0.61(2) 1 d D U P C 5
F9 F 0.9404(7) 0.9266(17) 0.0586(8) 0.155(5) Uani 0.61(2) 1 d D U P C 5
F7' F 0.9606(14) 0.901(2) 0.0422(8) 0.147(6) Uani 0.39(2) 1 d D U P C 6
F8' F 1.0753(10) 0.891(2) 0.1191(18) 0.155(5) Uani 0.39(2) 1 d D U P C 6
F9' F 0.9972(19) 1.0423(10) 0.1235(14) 0.123(6) Uani 0.39(2) 1 d D U P C 6
C1 C 0.7548(5) 0.6612(11) 0.1478(7) 0.146(4) Uani 1 1 d D . . . .
C2 C 0.8182(4) 0.5688(9) 0.1662(5) 0.097(2) Uani 1 1 d . . . . .
C3 C 0.8038(4) 0.4443(8) 0.1553(6) 0.104(3) Uani 1 1 d . . . . .
H3 H 0.7567 0.4164 0.1415 0.125 Uiso 1 1 calc R U . . .
C4 C 0.8572(3) 0.3585(6) 0.1641(3) 0.0786(16) Uani 1 1 d . . . . .
C5 C 0.8352(4) 0.2239(8) 0.1417(5) 0.121(3) Uani 1 1 d D . . . .
C6 C 1.0087(5) 0.9215(6) 0.1163(5) 0.119(3) Uani 1 1 d D . . . .
C7 C 1.0040(4) 0.8430(5) 0.1850(3) 0.0777(15) Uani 1 1 d . . . . .
C8 C 1.0000 0.9053(8) 0.2500 0.095(3) Uani 1 2 d S T P . .
H8 H 1.0000 0.9925 0.2500 0.114 Uiso 1 2 calc R U P . .
C9 C 0.9250(3) 0.5358(5) 0.3908(4) 0.0671(14) Uani 1 1 d . . . . .
H9 H 0.9164 0.6217 0.3858 0.080 Uiso 1 1 calc R U . . .
C10 C 0.9268(3) 0.3425(6) 0.4288(4) 0.0794(16) Uani 1 1 d . . . . .
H10 H 0.9202 0.2703 0.4538 0.095 Uiso 1 1 calc R U . . .
C11 C 0.9606(3) 0.3516(5) 0.3794(4) 0.0751(14) Uani 1 1 d . . . . .
H11 H 0.9818 0.2850 0.3637 0.090 Uiso 1 1 calc R U . . .
C12 C 0.8622(4) 0.4961(10) 0.4825(4) 0.1039(19) Uani 1 1 d . . . . .
H12A H 0.8641 0.5854 0.4895 0.156 Uiso 1 1 calc R U . . .
H12B H 0.8826 0.4561 0.5345 0.156 Uiso 1 1 calc R U . . .
H12C H 0.8127 0.4702 0.4543 0.156 Uiso 1 1 calc R U . . .
N1 N 0.9597(3) 0.4745(4) 0.3546(3) 0.0633(10) Uani 1 1 d . . . . .
N2 N 0.9037(3) 0.4604(5) 0.4355(3) 0.0715(13) Uani 1 1 d . . . . .
O1 O 0.8790(2) 0.6214(4) 0.1900(3) 0.0829(11) Uani 1 1 d . . . . .
O2 O 0.92353(17) 0.3788(3) 0.1878(2) 0.0666(9) Uani 1 1 d . . . . .
O3 O 1.0026(2) 0.7284(3) 0.1733(2) 0.0749(10) Uani 1 1 d . . . . .

loop_
_atom_site_aniso_label
_atom_site_aniso_U_11
_atom_site_aniso_U_22
_atom_site_aniso_U_33
_atom_site_aniso_U_23
_atom_site_aniso_U_13
_atom_site_aniso_U_12
Tb1 0.0663(3) 0.0347(2) 0.0631(3) 0.000 0.03174(18) 0.000
F1 0.149(9) 0.177(10) 0.199(10) 0.067(8) 0.034(7) 0.084(8)
F2 0.183(9) 0.173(10) 0.257(12) 0.011(10) 0.097(10) 0.095(8)
F3 0.113(7) 0.237(10) 0.236(12) 0.010(10) 0.108(8) 0.057(7)
F1' 0.092(7) 0.217(10) 0.234(12) 0.020(10) 0.047(8) 0.063(7)
F2' 0.162(10) 0.149(10) 0.225(12) 0.051(10) 0.055(9) 0.084(8)
F3' 0.181(9) 0.210(12) 0.248(12) -0.009(10) 0.127(9) 0.086(9)
F4 0.124(5) 0.163(6) 0.208(9) -0.013(7) 0.045(5) -0.090(5)
F5 0.149(7) 0.083(4) 0.188(7) 0.020(5) 0.025(5) -0.038(5)
F6 0.207(9) 0.119(6) 0.133(6) -0.046(5) 0.032(6) -0.037(6)
F4' 0.154(11) 0.149(11) 0.146(11) -0.031(10) 0.019(10) -0.049(10)
F5' 0.158(11) 0.119(9) 0.173(10) 0.018(8) 0.068(9) -0.049(9)
F6' 0.166(10) 0.105(9) 0.168(11) -0.021(9) 0.053(9) -0.035(8)
F7 0.267(11) 0.098(6) 0.107(7) -0.003(5) 0.126(7) -0.030(7)
F8 0.213(11) 0.065(5) 0.119(7) 0.003(4) 0.085(8) -0.044(6)
F9 0.251(10) 0.132(8) 0.078(6) 0.021(5) 0.062(7) 0.014(7)
F7' 0.285(13) 0.103(10) 0.072(7) -0.002(6) 0.091(9) -0.038(11)
F8' 0.262(13) 0.112(10) 0.138(12) 0.014(9) 0.129(10) -0.038(10)
F9' 0.236(15) 0.041(6) 0.101(9) 0.018(5) 0.076(11) -0.005(7)
C1 0.096(6) 0.157(11) 0.180(11) 0.025(9) 0.049(7) 0.038(7)
C2 0.061(4) 0.131(7) 0.101(5) 0.028(5) 0.035(3) 0.030(4)
C3 0.063(4) 0.114(8) 0.133(7) 0.016(5) 0.038(4) -0.005(4)
C4 0.069(3) 0.081(4) 0.076(3) 0.004(3) 0.020(3) -0.019(3)
C5 0.094(5) 0.097(6) 0.141(8) -0.004(6) 0.015(5) -0.035(5)
C6 0.206(11) 0.061(4) 0.101(6) 0.006(4) 0.075(7) -0.018(6)
C7 0.132(5) 0.043(3) 0.069(3) 0.001(2) 0.052(3) -0.007(3)
C8 0.172(10) 0.040(4) 0.078(5) 0.000 0.056(6) 0.000
C9 0.079(3) 0.064(3) 0.066(3) 0.005(2) 0.037(3) -0.001(2)
C10 0.076(3) 0.076(4) 0.085(4) 0.021(3) 0.032(3) -0.016(3)
C11 0.080(3) 0.054(3) 0.093(4) 0.015(3) 0.037(3) -0.003(3)
C12 0.092(4) 0.154(6) 0.080(4) -0.001(5) 0.050(4) -0.013(5)
N1 0.079(3) 0.051(2) 0.069(3) 0.006(2) 0.039(2) -0.002(2)
N2 0.064(3) 0.095(4) 0.060(3) 0.004(2) 0.028(2) -0.013(2)
O1 0.083(3) 0.070(3) 0.100(3) 0.022(2) 0.041(2) 0.028(2)
O2 0.0601(18) 0.058(2) 0.077(2) -0.0024(16) 0.0220(15) -0.0075(15)
O3 0.129(3) 0.0344(18) 0.079(2) 0.0016(16) 0.060(2) -0.0034(18)

loop_
_atom_type_symbol
_atom_type_description
_atom_type_scat_dispersion_real
_atom_type_scat_dispersion_imag
_atom_type_scat_source
C C 0.0030 0.0020 'International Tables Vol C Tables 4.2.6.8 and 6.1.1.4'
H H 0.0000 0.0000 'International Tables Vol C Tables 4.2.6.8 and 6.1.1.4'
F F 0.0170 0.0100 'International Tables Vol C Tables 4.2.6.8 and 6.1.1.4'
N N 0.0060 0.0030 'International Tables Vol C Tables 4.2.6.8 and 6.1.1.4'
O O 0.0110 0.0060 'International Tables Vol C Tables 4.2.6.8 and 6.1.1.4'
Tb Tb -0.1720 4.1540 'International Tables Vol C Tables 4.2.6.8 and 6.1.1.4'

loop_
_geom_angle_atom_site_label_1
_geom_angle_atom_site_label_2
_geom_angle_atom_site_label_3
_geom_angle
_geom_angle_site_symmetry_1
_geom_angle_site_symmetry_3
O3 Tb1 O3 73.49(16) . 2_755
O3 Tb1 O1 74.98(15) . .
O3 Tb1 O1 75.67(15) 2_755 .
O3 Tb1 O1 75.67(15) . 2_755
O3 Tb1 O1 74.98(15) 2_755 2_755
O1 Tb1 O1 143.1(2) . 2_755
O3 Tb1 O2 137.39(13) . 2_755
O3 Tb1 O2 120.50(13) 2_755 2_755
O1 Tb1 O2 144.84(14) . 2_755
O1 Tb1 O2 70.92(13) 2_755 2_755
O3 Tb1 O2 120.50(13) . .
O3 Tb1 O2 137.39(13) 2_755 .
O1 Tb1 O2 70.92(13) . .
O1 Tb1 O2 144.84(14) 2_755 .
O2 Tb1 O2 78.22(16) 2_755 .
O3 Tb1 N1 143.75(14) . .
O3 Tb1 N1 74.01(13) 2_755 .
O1 Tb1 N1 81.83(15) . .
O1 Tb1 N1 110.58(15) 2_755 .
O2 Tb1 N1 74.47(14) 2_755 .
O2 Tb1 N1 75.73(14) . .
O3 Tb1 N1 74.01(13) . 2_755
O3 Tb1 N1 143.75(14) 2_755 2_755
O1 Tb1 N1 110.58(15) . 2_755
O1 Tb1 N1 81.83(15) 2_755 2_755
O2 Tb1 N1 75.73(14) 2_755 2_755
O2 Tb1 N1 74.48(14) . 2_755
N1 Tb1 N1 141.3(2) . 2_755
F2 C1 F3 104.4(17) . .
F2 C1 F1 105.0(15) . .
F3 C1 F1 108.7(14) . .
F2' C1 F3' 101.3(17) . .
F2' C1 F1' 113.0(16) . .
F3' C1 F1' 117.4(16) . .
F2' C1 C2 110.6(10) . .
F2 C1 C2 116.3(11) . .
F3 C1 C2 113.7(10) . .
F1 C1 C2 108.4(11) . .
F3' C1 C2 105.4(12) . .
F1' C1 C2 108.7(11) . .
O1 C2 C3 127.5(7) . .
O1 C2 C1 113.5(8) . .
C3 C2 C1 119.0(8) . .
C2 C3 C4 121.6(7) . .
C2 C3 H3 119.2 . .
C4 C3 H3 119.2 . .
O2 C4 C3 127.3(6) . .
O2 C4 C5 114.6(6) . .
C3 C4 C5 118.1(6) . .
F4' C5 F5' 118(2) . .
F5 C5 F6 105.8(10) . .
F5 C5 F4 108.9(9) . .
F6 C5 F4 107.9(9) . .
F4' C5 F6' 100(2) . .
F5' C5 F6' 97(2) . .
F5 C5 C4 111.4(7) . .
F4' C5 C4 115.9(15) . .
F5' C5 C4 110.8(17) . .
F6 C5 C4 109.8(7) . .
F4 C5 C4 112.7(8) . .
F6' C5 C4 112.6(11) . .
F7' C6 F9' 100.2(15) . .
F7 C6 F8 106.8(10) . .
F7 C6 F9 100.9(10) . .
F8 C6 F9 113.6(13) . .
F7' C6 F8' 108.0(14) . .
F9' C6 F8' 115.7(16) . .
F7 C6 C7 114.4(7) . .
F7' C6 C7 118.1(12) . .
F9' C6 C7 112.4(12) . .
F8 C6 C7 114.8(9) . .
F9 C6 C7 105.7(9) . .
F8' C6 C7 102.9(10) . .
O3 C7 C8 128.0(5) . .
O3 C7 C6 113.9(5) . .
C8 C7 C6 118.1(5) . .
C7 C8 C7 122.4(8) 2_755 .
C7 C8 H8 118.8 2_755 .
C7 C8 H8 118.8 . .
N1 C9 N2 111.8(5) . .
N1 C9 H9 124.1 . .
N2 C9 H9 124.1 . .
C11 C10 N2 106.2(5) . .
C11 C10 H10 126.9 . .
N2 C10 H10 126.9 . .
C10 C11 N1 110.0(5) . .
C10 C11 H11 125.0 . .
N1 C11 H11 125.0 . .
N2 C12 H12A 109.5 . .
N2 C12 H12B 109.5 . .
H12A C12 H12B 109.5 . .
N2 C12 H12C 109.5 . .
H12A C12 H12C 109.5 . .
H12B C12 H12C 109.5 . .
C9 N1 C11 104.6(4) . .
C9 N1 Tb1 128.4(3) . .
C11 N1 Tb1 126.5(4) . .
C9 N2 C10 107.3(5) . .
C9 N2 C12 126.7(6) . .
C10 N2 C12 126.0(6) . .
C2 O1 Tb1 134.7(4) . .
C4 O2 Tb1 134.3(4) . .
C7 O3 Tb1 134.0(3) . .

loop_
_geom_bond_atom_site_label_1
_geom_bond_atom_site_label_2
_geom_bond_distance
_geom_bond_site_symmetry_2
Tb1 O3 2.354(3) .
Tb1 O3 2.354(3) 2_755
Tb1 O1 2.356(4) .
Tb1 O1 2.356(4) 2_755
Tb1 O2 2.374(3) 2_755
Tb1 O2 2.374(3) .
Tb1 N1 2.481(4) .
Tb1 N1 2.481(4) 2_755
F1 C1 1.34(2) .
F2 C1 1.327(10) .
F3 C1 1.328(9) .
F1' C1 1.39(2) .
F2' C1 1.320(10) .
F3' C1 1.347(10) .
F4 C5 1.337(8) .
F5 C5 1.313(8) .
F6 C5 1.331(8) .
F4' C5 1.322(10) .
F5' C5 1.328(10) .
F6' C5 1.342(10) .
F7 C6 1.311(9) .
F8 C6 1.326(8) .
F9 C6 1.352(9) .
F7' C6 1.317(10) .
F8' C6 1.362(10) .
F9' C6 1.325(9) .
C1 C2 1.541(11) .
C2 O1 1.255(9) .
C2 C3 1.357(9) .
C3 C4 1.373(10) .
C3 H3 0.9300 .
C4 O2 1.248(6) .
C4 C5 1.508(10) .
C6 C7 1.533(9) .
C7 O3 1.239(6) .
C7 C8 1.380(7) .
C8 C7 1.380(7) 2_755
C8 H8 0.9300 .
C9 N1 1.309(7) .
C9 N2 1.329(7) .
C9 H9 0.9300 .
C10 C11 1.329(8) .
C10 N2 1.363(8) .
C10 H10 0.9300 .
C11 N1 1.383(6) .
C11 H11 0.9300 .
C12 N2 1.462(8) .
C12 H12A 0.9600 .
C12 H12B 0.9600 .
C12 H12C 0.9600 .

loop_
_geom_torsion_atom_site_label_1
_geom_torsion_atom_site_label_2
_geom_torsion_atom_site_label_3
_geom_torsion_atom_site_label_4
_geom_torsion
_geom_torsion_site_symmetry_4
F2' C1 C2 O1 41.8(19) .
F2 C1 C2 O1 -25(2) .
F3 C1 C2 O1 -146.0(14) .
F1 C1 C2 O1 93.1(15) .
F3' C1 C2 O1 -66.9(17) .
F1' C1 C2 O1 166.4(14) .
F2' C1 C2 C3 -137.9(17) .
F2 C1 C2 C3 155.5(19) .
F3 C1 C2 C3 34.3(18) .
F1 C1 C2 C3 -86.6(16) .
F3' C1 C2 C3 113.4(17) .
F1' C1 C2 C3 -13.3(19) .
O1 C2 C3 C4 -5.1(16) .
C1 C2 C3 C4 174.5(8) .
C2 C3 C4 O2 5.4(14) .
C2 C3 C4 C5 -173.2(8) .
O2 C4 C5 F5 44.8(11) .
C3 C4 C5 F5 -136.4(11) .
O2 C4 C5 F4' -141(2) .
C3 C4 C5 F4' 38(2) .
O2 C4 C5 F5' 81.2(18) .
C3 C4 C5 F5' -100.1(18) .
O2 C4 C5 F6 -72.1(9) .
C3 C4 C5 F6 106.7(10) .
O2 C4 C5 F4 167.6(8) .
C3 C4 C5 F4 -13.6(12) .
O2 C4 C5 F6' -26(2) .
C3 C4 C5 F6' 152.8(19) .
F7 C6 C7 O3 -29.7(13) .
F7' C6 C7 O3 52.9(17) .
F9' C6 C7 O3 168.8(18) .
F8 C6 C7 O3 -153.6(13) .
F9 C6 C7 O3 80.4(11) .
F8' C6 C7 O3 -66.0(15) .
F7 C6 C7 C8 152.0(11) .
F7' C6 C7 C8 -125.5(16) .
F9' C6 C7 C8 -9.5(19) .
F8 C6 C7 C8 28.1(15) .
F9 C6 C7 C8 -97.9(10) .
F8' C6 C7 C8 115.6(15) .
O3 C7 C8 C7 2.2(5) 2_755
C6 C7 C8 C7 -179.7(7) 2_755
N2 C10 C11 N1 0.3(7) .
N2 C9 N1 C11 -0.6(7) .
N2 C9 N1 Tb1 171.6(4) .
C10 C11 N1 C9 0.2(7) .
C10 C11 N1 Tb1 -172.2(4) .
N1 C9 N2 C10 0.8(7) .
N1 C9 N2 C12 -178.4(6) .
C11 C10 N2 C9 -0.7(7) .
C11 C10 N2 C12 178.6(6) .
C3 C2 O1 Tb1 -12.9(14) .
C1 C2 O1 Tb1 167.4(6) .
C3 C4 O2 Tb1 12.1(10) .
C5 C4 O2 Tb1 -169.3(5) .
C8 C7 O3 Tb1 -4.4(10) .
C6 C7 O3 Tb1 177.5(5) .
